data_7117544
loop_
_publ_author_name
'L. H. Blair'
'A. Colakel'
'R. M. Vrcelj'
'I. Sinclair'
'S. J. Coles'

_publ_section_title
;
 Metal-organic fireworks: MOFs as integrated structural scaffolds for
 pyrotechnic materials
;
_journal_name_full Chem.Commun.
_journal_page_first 12185
_journal_paper_doi 10.1039/C5cc04174K
_journal_volume 51
_journal_year 2015
_chemical_formula_moiety 'C11 H10 F4 N O6 Sr'
_chemical_formula_sum 'C11 H10 F4 N O6 Sr'
_chemical_formula_weight 415.82
_chemical_name_systematic
;
 ?
;
_space_group_crystal_system triclinic
_space_group_IT_number 2
_space_group_name_Hall '-P 1'
_space_group_name_H-M_alt 'P -1'
_symmetry_space_group_name_Hall '-P 1'
_symmetry_space_group_name_H-M 'P -1'
_atom_sites_solution_hydrogens mixed
_audit_creation_date 2015-01-29
_audit_creation_method
;
Olex2 1.2
(compiled 2015.01.19 svn.r3143 for OlexSys, GUI svn.r4992)
;
_audit_update_record
;
2015-01-30 deposited with the CCDC.
2015-06-23 downloaded from the CCDC.
;
_cell_angle_alpha 94.495(16)
_cell_angle_beta 96.741(16)
_cell_angle_gamma 101.639(17)
_cell_formula_units_Z 2
_cell_length_a 6.1469(4)
_cell_length_b 7.0452(5)
_cell_length_c 16.1438(11)
_cell_measurement_reflns_used 0
_cell_measurement_temperature 100(2)
_cell_measurement_theta_max 27.5
_cell_measurement_theta_min 3.1
_cell_volume 676.26(10)
_computing_cell_refinement 'CrystalClear-SM Expert 3.1 b27 (Rigaku, 2013)'
_computing_data_collection 'CrystalClear-SM Expert 3.1 b27 (Rigaku, 2013)'
_computing_data_reduction 'CrystalClear-SM Expert 3.1 b27 (Rigaku, 2013)'
_computing_molecular_graphics 'Olex2 (Dolomanov et al., 2009)'
_computing_publication_material 'Olex2 (Dolomanov et al., 2009)'
_computing_structure_refinement 'ShelXL (Sheldrick, 2008)'
_diffrn_ambient_temperature 100(2)
_diffrn_detector 'CCD area detector'
_diffrn_detector_area_resol_mean 28.5714
_diffrn_detector_type 'Rigaku HG Saturn724+ (2x2 bin mode)'
_diffrn_measured_fraction_theta_full 0.991
_diffrn_measured_fraction_theta_max 0.980
_diffrn_measurement_details
;
scan:
    Number of images: 140
               Slice: -63.0000 - 77.0000
         Image width: 1.0000
            Exp time: 125.0000
       Rotation axis: Omega
               Omega: 0.0000
               Kappa: 0.0000
                 Phi: -30.0000
                 XTD: 40.0129
              2theta: -12.8534
scan:
    Number of images: 101
               Slice: -78.0000 - 23.0000
         Image width: 1.0000
            Exp time: 125.0000
       Rotation axis: Omega
               Omega: 0.0000
               Kappa: -72.0000
                 Phi: 150.0000
                 XTD: 40.0129
              2theta: -12.8534
scan:
    Number of images: 86
               Slice: -63.0000 - 23.0000
         Image width: 1.0000
            Exp time: 125.0000
       Rotation axis: Omega
               Omega: 0.0000
               Kappa: -72.0000
                 Phi: -60.0000
                 XTD: 40.0129
              2theta: -12.8534
scan:
    Number of images: 105
               Slice: -29.0000 - 76.0000
         Image width: 1.0000
            Exp time: 125.0000
       Rotation axis: Omega
               Omega: 0.0000
               Kappa: 72.0000
                 Phi: 60.0000
                 XTD: 40.0129
              2theta: -12.8534
scan:
    Number of images: 28
               Slice: -79.0000 - -51.0000
         Image width: 1.0000
            Exp time: 125.0000
       Rotation axis: Omega
               Omega: 0.0000
               Kappa: -18.0000
                 Phi: 150.0000
                 XTD: 40.0129
              2theta: -12.8534
scan:
    Number of images: 27
               Slice: -31.0000 - -4.0000
         Image width: 1.0000
            Exp time: 125.0000
       Rotation axis: Omega
               Omega: 0.0000
               Kappa: 72.0000
                 Phi: 120.0000
                 XTD: 40.0129
              2theta: -12.8534
;
_diffrn_measurement_device 'four-circle \k diffractometer'
_diffrn_measurement_device_type 'Rigaku AFC12 (Right)'
_diffrn_measurement_method 'profile data from \w-scans'
_diffrn_measurement_specimen_support 'MiTeGen MicroMesh'
_diffrn_orient_matrix_type d*Trek
_diffrn_orient_matrix_UB_11 -0.069242
_diffrn_orient_matrix_UB_12 -0.152664
_diffrn_orient_matrix_UB_13 0.003347
_diffrn_orient_matrix_UB_21 0.115132
_diffrn_orient_matrix_UB_22 -0.085772
_diffrn_orient_matrix_UB_23 0.024972
_diffrn_orient_matrix_UB_31 -0.008305
_diffrn_orient_matrix_UB_32 -0.004270
_diffrn_orient_matrix_UB_33 0.062022
_diffrn_radiation_collimation 0.3
_diffrn_radiation_monochromator 'Confocal mirrors, HF Varimax'
_diffrn_radiation_probe x-ray
_diffrn_radiation_type MoK\a
_diffrn_radiation_wavelength 0.71073
_diffrn_reflns_av_R_equivalents 0.1512
_diffrn_reflns_av_unetI/netI 0.2182
_diffrn_reflns_laue_measured_fraction_full 0.991
_diffrn_reflns_laue_measured_fraction_max 0.980
_diffrn_reflns_limit_h_max 7
_diffrn_reflns_limit_h_min -7
_diffrn_reflns_limit_k_max 9
_diffrn_reflns_limit_k_min -9
_diffrn_reflns_limit_l_max 20
_diffrn_reflns_limit_l_min -20
_diffrn_reflns_number 7817
_diffrn_reflns_point_group_measured_fraction_full 0.991
_diffrn_reflns_point_group_measured_fraction_max 0.980
_diffrn_reflns_theta_full 25.242
_diffrn_reflns_theta_max 27.473
_diffrn_reflns_theta_min 3.106
_diffrn_source 'Rotating Anode'
_diffrn_source_current 55.0
_diffrn_source_power 2.475
_diffrn_source_target Mo
_diffrn_source_type 'Rotating Anode'
_diffrn_source_voltage 45.0
_exptl_absorpt_coefficient_mu 4.067
_exptl_absorpt_correction_T_max 1.000
_exptl_absorpt_correction_T_min 0.468
_exptl_absorpt_correction_type multi-scan
_exptl_absorpt_process_details
;
CrystalClear-SM Expert 3.1 b27 (Rigaku, 2013)
;
_exptl_crystal_colour colourless
_exptl_crystal_colour_primary colourless
_exptl_crystal_density_diffrn 2.042
_exptl_crystal_description Needle
_exptl_crystal_F_000 410
_exptl_crystal_size_max 0.04
_exptl_crystal_size_mid 0.02
_exptl_crystal_size_min 0.01
_refine_diff_density_max 1.294
_refine_diff_density_min -0.754
_refine_diff_density_rms 0.194
_refine_ls_extinction_coef .
_refine_ls_extinction_method none
_refine_ls_goodness_of_fit_ref 0.989
_refine_ls_hydrogen_treatment constr
_refine_ls_matrix_type full
_refine_ls_number_parameters 211
_refine_ls_number_reflns 3016
_refine_ls_number_restraints 0
_refine_ls_restrained_S_all 0.989
_refine_ls_R_factor_all 0.1912
_refine_ls_R_factor_gt 0.1003
_refine_ls_shift/su_max 0.000
_refine_ls_shift/su_mean 0.000
_refine_ls_structure_factor_coef Fsqd
_refine_ls_weighting_details 'w=1/[\s^2^(Fo^2^)+(0.0996P)^2^] where P=(Fo^2^+2Fc^2^)/3'
_refine_ls_weighting_scheme calc
_refine_ls_wR_factor_gt 0.1915
_refine_ls_wR_factor_ref 0.2308
_reflns_Friedel_coverage 0.000
_reflns_friedel_fraction_full .
_reflns_friedel_fraction_max .
_reflns_number_gt 1557
_reflns_number_total 3016
_reflns_threshold_expression 'I > 2\s(I)'
_cod_data_source_file c5cc04174k2.cif
_cod_data_source_block sr_altfbdc_1
_cod_original_cell_volume 676.26(9)
_cod_database_code 7117544
_shelxl_version_number 2013-3
_shelx_space_group_comment
;
The symmetry employed for this shelxl refinement is uniquely defined
by the following loop, which should always be used as a source of
symmetry information in preference to the above space-group names.
They are only intended as comments.
;
_shelx_estimated_absorpt_t_max 0.960
_shelx_estimated_absorpt_t_min 0.854
_olex2_refinement_description
;
1. Fixed Uiso
 At 1.2 times of:
  All C(H,H) groups
 At 1.5 times of:
  All C(H,H,H) groups, All O(H,H) groups
2.a Rotating group:
 O1W(H1WA,H1WB)
2.b Secondary CH2 refined with riding coordinates:
 C1S1(H1SA,H1SB)
2.c Idealised Me refined as rotating group:
 C2S1(H2SA,H2SB,H2SC), C3S1(H3SA,H3SB,H3SC)
;
_olex2_date_sample_data_collection 22/12/2013
_olex2_submission_original_sample_id '2013lhb042, lhb3_024_01'
_olex2_submission_special_instructions 'No special instructions were received'

loop_
_space_group_symop_operation_xyz
'x, y, z'
'-x, -y, -z'

loop_
_atom_site_label
_atom_site_type_symbol
_atom_site_fract_x
_atom_site_fract_y
_atom_site_fract_z
_atom_site_U_iso_or_equiv
_atom_site_adp_type
_atom_site_occupancy
_atom_site_site_symmetry_order
_atom_site_calc_flag
_atom_site_refinement_flags_posn
_atom_site_refinement_flags_adp
_atom_site_refinement_flags_occupancy
_atom_site_disorder_assembly
_atom_site_disorder_group
Sr1 Sr 0.10506(19) 0.24496(14) 0.44448(8) 0.0312(4) Uani 1 1 d . . . . .
F3 F 0.3329(11) 0.7618(9) 0.0649(4) 0.0473(19) Uani 1 1 d . . . . .
F4 F 0.6606(11) 0.9025(9) 0.1930(4) 0.0432(18) Uani 1 1 d . . . . .
F2 F -0.0901(11) 0.6084(9) 0.0947(4) 0.0450(18) Uani 1 1 d . . . . .
F1 F -0.1783(10) 0.5837(8) 0.2543(4) 0.0397(17) Uani 1 1 d . . . . .
O2 O 0.1580(12) 0.9045(9) 0.4374(5) 0.0320(19) Uani 1 1 d . . . . .
O3 O 0.7092(12) 1.0736(9) 0.3677(5) 0.0316(18) Uani 1 1 d . . . . .
O4 O 0.6448(13) 0.7787(10) 0.4160(5) 0.0354(19) Uani 1 1 d . . . . .
O1S1 O 0.1238(15) 0.2194(11) 0.2817(6) 0.046(2) Uani 1 1 d . . . . .
O1 O 0.0513(13) 0.5810(9) 0.4226(5) 0.0336(19) Uani 1 1 d . . . . .
O1W O 0.5069(14) 0.3822(10) 0.4205(6) 0.044(2) Uani 1 1 d . . . . .
H1WA H 0.5592 0.2912 0.3944 0.066 Uiso 1 1 d GR . . . .
H1WB H 0.5906 0.4223 0.4689 0.066 Uiso 1 1 d GR . . . .
N1S1 N 0.2408(17) 0.2370(13) 0.1520(7) 0.038(2) Uani 1 1 d . . . . .
C5 C 0.291(2) 0.7559(15) 0.1452(8) 0.033(3) Uani 1 1 d . . . . .
C2 C 0.196(2) 0.7390(14) 0.3095(8) 0.033(3) Uani 1 1 d . . . . .
C7 C 0.4164(19) 0.8230(13) 0.2928(8) 0.032(3) Uani 1 1 d . . . . .
C6 C 0.4554(19) 0.8287(15) 0.2119(8) 0.032(3) Uani 1 1 d . . . . .
C3 C 0.0340(19) 0.6635(14) 0.2421(8) 0.031(3) Uani 1 1 d . . . . .
C4 C 0.074(2) 0.6759(14) 0.1602(8) 0.034(3) Uani 1 1 d . . . . .
C2S1 C 0.021(2) 0.1709(18) 0.1058(9) 0.047(3) Uani 1 1 d . . . . .
H2SA H 0.0069 0.0388 0.0787 0.070 Uiso 1 1 calc GR . . . .
H2SB H -0.0027 0.2586 0.0630 0.070 Uiso 1 1 calc GR . . . .
H2SC H -0.0915 0.1701 0.1441 0.070 Uiso 1 1 calc GR . . . .
C1S1 C 0.274(2) 0.2542(15) 0.2338(8) 0.043(3) Uani 1 1 d . . . . .
H1SA H 0.3813 0.1714 0.2493 0.051 Uiso 1 1 calc R . . . .
H1SB H 0.3546 0.3905 0.2512 0.051 Uiso 1 1 calc R . . . .
C3S1 C 0.426(2) 0.277(2) 0.1044(10) 0.053(4) Uani 1 1 d . . . . .
H3SA H 0.5641 0.3320 0.1426 0.079 Uiso 1 1 calc GR . . . .
H3SB H 0.3981 0.3709 0.0647 0.079 Uiso 1 1 calc GR . . . .
H3SC H 0.4404 0.1562 0.0735 0.079 Uiso 1 1 calc GR . . . .
C1 C 0.1349(17) 0.7380(14) 0.3965(8) 0.030(3) Uani 1 1 d . . . . .
C8 C 0.6064(19) 0.8980(13) 0.3661(8) 0.032(3) Uani 1 1 d . . . . .

loop_
_atom_site_aniso_label
_atom_site_aniso_U_11
_atom_site_aniso_U_22
_atom_site_aniso_U_33
_atom_site_aniso_U_23
_atom_site_aniso_U_13
_atom_site_aniso_U_12
Sr1 0.0308(6) 0.0149(4) 0.0485(7) 0.0059(4) 0.0127(5) 0.0012(4)
F3 0.044(4) 0.043(4) 0.054(5) 0.010(4) 0.017(4) -0.001(3)
F4 0.029(4) 0.040(4) 0.062(5) 0.015(4) 0.019(3) 0.002(3)
F2 0.041(4) 0.040(4) 0.048(4) 0.009(3) 0.007(4) -0.007(3)
F1 0.027(4) 0.030(3) 0.060(5) 0.003(3) 0.014(3) -0.004(3)
O2 0.024(4) 0.019(3) 0.055(5) 0.004(4) 0.012(4) 0.004(3)
O3 0.036(5) 0.020(3) 0.038(5) 0.005(3) 0.012(4) -0.003(3)
O4 0.033(4) 0.017(3) 0.054(5) 0.010(4) 0.006(4) -0.002(3)
O1S1 0.050(6) 0.029(4) 0.061(6) 0.003(4) 0.016(5) 0.005(4)
O1 0.035(5) 0.018(3) 0.048(5) 0.009(3) 0.013(4) 0.001(3)
O1W 0.048(5) 0.023(4) 0.066(6) 0.008(4) 0.028(5) 0.006(4)
N1S1 0.041(6) 0.031(5) 0.042(7) 0.009(5) 0.013(5) 0.000(4)
C5 0.044(8) 0.022(5) 0.037(7) 0.006(5) 0.019(6) 0.004(5)
C2 0.036(7) 0.015(5) 0.048(8) 0.006(5) 0.014(6) -0.001(5)
C7 0.036(7) 0.012(4) 0.052(8) 0.013(5) 0.016(6) 0.007(4)
C6 0.028(7) 0.028(5) 0.046(8) 0.015(6) 0.020(6) 0.009(5)
C3 0.030(7) 0.021(5) 0.043(8) 0.004(5) 0.004(6) 0.008(5)
C4 0.031(7) 0.020(5) 0.045(8) -0.006(5) 0.003(6) -0.006(5)
C2S1 0.039(8) 0.042(7) 0.058(9) 0.009(7) 0.006(7) 0.005(6)
C1S1 0.056(9) 0.017(5) 0.058(9) 0.002(6) 0.028(8) 0.004(5)
C3S1 0.025(7) 0.057(8) 0.070(10) 0.003(7) 0.016(7) -0.009(6)
C1 0.021(6) 0.024(5) 0.048(7) 0.013(5) 0.009(5) 0.008(4)
C8 0.036(7) 0.012(4) 0.051(8) 0.003(5) 0.025(6) -0.003(4)

loop_
_atom_type_symbol
_atom_type_description
_atom_type_scat_dispersion_real
_atom_type_scat_dispersion_imag
_atom_type_scat_source
C C 0.0033 0.0016 'International Tables Vol C Tables 4.2.6.8 and 6.1.1.4'
H H 0.0000 0.0000 'International Tables Vol C Tables 4.2.6.8 and 6.1.1.4'
F F 0.0171 0.0103 'International Tables Vol C Tables 4.2.6.8 and 6.1.1.4'
N N 0.0061 0.0033 'International Tables Vol C Tables 4.2.6.8 and 6.1.1.4'
O O 0.0106 0.0060 'International Tables Vol C Tables 4.2.6.8 and 6.1.1.4'
Sr Sr -1.5307 3.2498 'International Tables Vol C Tables 4.2.6.8 and 6.1.1.4'

loop_
_geom_angle_atom_site_label_1
_geom_angle_atom_site_label_2
_geom_angle_atom_site_label_3
_geom_angle
_geom_angle_site_symmetry_1
_geom_angle_site_symmetry_3
Sr1 Sr1 H1WA 119.3 2_566 .
Sr1 Sr1 H1WB 96.0 2_566 .
O2 Sr1 Sr1 76.41(14) 2_566 2_566
O2 Sr1 Sr1 154.64(18) 1_545 2_566
O2 Sr1 O2 78.9(2) 1_545 2_566
O2 Sr1 O3 81.8(2) 1_545 1_445
O2 Sr1 O4 74.3(2) 1_545 2_666
O2 Sr1 O1S1 86.1(3) 1_545 .
O2 Sr1 O1 169.3(3) 1_545 .
O2 Sr1 O1 123.1(2) 1_545 2_566
O2 Sr1 O1W 93.2(2) 1_545 .
O2 Sr1 H1WA 78.5 1_545 .
O2 Sr1 H1WA 143.4 2_566 .
O2 Sr1 H1WB 128.3 2_566 .
O2 Sr1 H1WB 94.7 1_545 .
O3 Sr1 Sr1 95.66(16) 1_445 2_566
O3 Sr1 O2 71.3(2) 1_445 2_566
O3 Sr1 O4 137.0(2) 1_445 2_666
O3 Sr1 O1S1 71.9(2) 1_445 .
O3 Sr1 O1 95.1(2) 1_445 2_566
O3 Sr1 H1WA 132.5 1_445 .
O3 Sr1 H1WB 159.2 1_445 .
O4 Sr1 Sr1 91.48(17) 2_666 2_566
O4 Sr1 O2 69.4(2) 2_666 2_566
O4 Sr1 O1S1 139.2(3) 2_666 .
O4 Sr1 O1 70.3(2) 2_666 2_566
O4 Sr1 H1WA 76.9 2_666 .
O4 Sr1 H1WB 59.7 2_666 .
O1S1 Sr1 Sr1 117.26(18) . 2_566
O1S1 Sr1 O2 141.8(2) . 2_566
O1S1 Sr1 O1 146.8(3) . 2_566
O1S1 Sr1 H1WA 64.1 . .
O1S1 Sr1 H1WB 87.5 . .
O1 Sr1 Sr1 31.71(15) 2_566 2_566
O1 Sr1 Sr1 35.34(17) . 2_566
O1 Sr1 O2 47.49(19) 2_566 2_566
O1 Sr1 O2 109.4(2) . 2_566
O1 Sr1 O3 94.3(2) . 1_445
O1 Sr1 O4 114.5(2) . 2_666
O1 Sr1 O1S1 83.2(2) . .
O1 Sr1 O1 67.1(3) . 2_566
O1 Sr1 O1W 83.9(2) . .
O1 Sr1 H1WA 97.2 . .
O1 Sr1 H1WA 131.7 2_566 .
O1 Sr1 H1WB 103.8 2_566 .
O1 Sr1 H1WB 85.4 . .
O1W Sr1 Sr1 103.20(17) . 2_566
O1W Sr1 O2 143.8(3) . 2_566
O1W Sr1 O3 143.1(3) . 1_445
O1W Sr1 O4 74.4(3) . 2_666
O1W Sr1 O1S1 71.3(3) . .
O1W Sr1 O1 117.4(2) . 2_566
O1W Sr1 H1WA 16.2 . .
O1W Sr1 H1WB 16.2 . .
H1WA Sr1 H1WB 27.9 . .
Sr1 O2 Sr1 101.1(2) 1_565 2_566
C1 O2 Sr1 92.9(6) . 2_566
C1 O2 Sr1 150.1(7) . 1_565
C8 O3 Sr1 129.0(8) . 1_665
C8 O4 Sr1 141.2(7) . 2_666
C1S1 O1S1 Sr1 137.2(9) . .
Sr1 O1 Sr1 112.9(3) . 2_566
C1 O1 Sr1 94.6(6) . 2_566
C1 O1 Sr1 144.4(7) . .
Sr1 O1W H1WA 109.5 . .
Sr1 O1W H1WB 109.6 . .
H1WA O1W H1WB 109.2 . .
C2S1 N1S1 C3S1 117.2(11) . .
C1S1 N1S1 C2S1 121.6(10) . .
C1S1 N1S1 C3S1 121.1(11) . .
F3 C5 C6 121.8(10) . .
F3 C5 C4 118.8(11) . .
C6 C5 C4 119.4(10) . .
C7 C2 C1 122.4(10) . .
C3 C2 C7 118.1(11) . .
C3 C2 C1 119.5(10) . .
C2 C7 C8 119.8(10) . .
C6 C7 C2 118.9(11) . .
C6 C7 C8 121.2(10) . .
F4 C6 C5 116.4(10) . .
F4 C6 C7 121.1(11) . .
C7 C6 C5 122.5(10) . .
F1 C3 C2 120.5(10) . .
F1 C3 C4 117.0(10) . .
C4 C3 C2 122.3(10) . .
F2 C4 C5 119.8(11) . .
F2 C4 C3 121.5(10) . .
C3 C4 C5 118.7(11) . .
N1S1 C2S1 H2SA 109.5 . .
N1S1 C2S1 H2SB 109.5 . .
N1S1 C2S1 H2SC 109.5 . .
H2SA C2S1 H2SB 109.5 . .
H2SA C2S1 H2SC 109.5 . .
H2SB C2S1 H2SC 109.5 . .
O1S1 C1S1 N1S1 126.3(13) . .
O1S1 C1S1 H1SA 105.7 . .
O1S1 C1S1 H1SB 105.7 . .
N1S1 C1S1 H1SA 105.7 . .
N1S1 C1S1 H1SB 105.7 . .
H1SA C1S1 H1SB 106.2 . .
N1S1 C3S1 H3SA 109.5 . .
N1S1 C3S1 H3SB 109.5 . .
N1S1 C3S1 H3SC 109.5 . .
H3SA C3S1 H3SB 109.5 . .
H3SA C3S1 H3SC 109.5 . .
H3SB C3S1 H3SC 109.5 . .
O2 C1 Sr1 63.0(5) . 2_566
O2 C1 C2 115.9(9) . .
O1 C1 Sr1 61.8(6) . 2_566
O1 C1 O2 123.9(10) . .
O1 C1 C2 120.0(9) . .
C2 C1 Sr1 165.6(8) . 2_566
O3 C8 C7 115.9(10) . .
O4 C8 O3 127.4(11) . .
O4 C8 C7 116.6(8) . .

loop_
_geom_bond_atom_site_label_1
_geom_bond_atom_site_label_2
_geom_bond_distance
_geom_bond_site_symmetry_2
Sr1 Sr1 4.382(2) 2_566
Sr1 O2 2.480(7) 1_545
Sr1 O2 2.777(7) 2_566
Sr1 O3 2.605(7) 1_445
Sr1 O4 2.611(8) 2_666
Sr1 O1S1 2.637(9) .
Sr1 O1 2.752(8) 2_566
Sr1 O1 2.501(7) .
Sr1 O1W 2.550(8) .
Sr1 H1WA 2.9593 .
Sr1 H1WB 2.9606 .
F3 C5 1.353(13) .
F4 C6 1.344(12) .
F2 C4 1.358(13) .
F1 C3 1.357(12) .
O2 Sr1 2.480(7) 1_565
O2 Sr1 2.777(7) 2_566
O2 C1 1.274(12) .
O3 Sr1 2.605(7) 1_665
O3 C8 1.268(11) .
O4 Sr1 2.611(8) 2_666
O4 C8 1.245(13) .
O1S1 C1S1 1.270(14) .
O1 Sr1 2.752(8) 2_566
O1 C1 1.249(12) .
O1W H1WA 0.8748 .
O1W H1WB 0.8750 .
N1S1 C2S1 1.433(16) .
N1S1 C1S1 1.305(16) .
N1S1 C3S1 1.439(15) .
C5 C6 1.376(17) .
C5 C4 1.394(15) .
C2 C7 1.428(15) .
C2 C3 1.379(16) .
C2 C1 1.497(16) .
C7 C6 1.357(16) .
C7 C8 1.541(17) .
C3 C4 1.379(16) .
C2S1 H2SA 0.9800 .
C2S1 H2SB 0.9800 .
C2S1 H2SC 0.9800 .
C1S1 H1SA 0.9900 .
C1S1 H1SB 0.9900 .
C3S1 H3SA 0.9800 .
C3S1 H3SB 0.9800 .
C3S1 H3SC 0.9800 .
C1 Sr1 3.113(11) 2_566

loop_
_geom_hbond_atom_site_label_D
_geom_hbond_atom_site_label_H
_geom_hbond_atom_site_label_A
_geom_hbond_distance_DH
_geom_hbond_distance_HA
_geom_hbond_distance_DA
_geom_hbond_angle_DHA
_geom_hbond_site_symmetry_A
O1W H1WA O3 0.87 1.99 2.837(11) 163.9 1_545

loop_
_geom_torsion_atom_site_label_1
_geom_torsion_atom_site_label_2
_geom_torsion_atom_site_label_3
_geom_torsion_atom_site_label_4
_geom_torsion
_geom_torsion_site_symmetry_1
_geom_torsion_site_symmetry_2
_geom_torsion_site_symmetry_3
_geom_torsion_site_symmetry_4
Sr1 O2 C1 Sr1 -118.4(12) 1_565 . . 2_566
Sr1 O2 C1 O1 -129.2(12) 1_565 . . .
Sr1 O2 C1 O1 -10.8(11) 2_566 . . .
Sr1 O2 C1 C2 164.0(8) 2_566 . . .
Sr1 O2 C1 C2 45.6(17) 1_565 . . .
Sr1 O3 C8 O4 18.8(16) 1_665 . . .
Sr1 O3 C8 C7 -159.5(7) 1_665 . . .
Sr1 O4 C8 O3 5.7(19) 2_666 . . .
Sr1 O4 C8 C7 -176.1(7) 2_666 . . .
Sr1 O1S1 C1S1 N1S1 -176.9(8) . . . .
Sr1 O1 C1 Sr1 -141.7(12) . . . 2_566
Sr1 O1 C1 O2 -130.7(10) . . . .
Sr1 O1 C1 O2 10.9(11) 2_566 . . .
Sr1 O1 C1 C2 54.7(17) . . . .
Sr1 O1 C1 C2 -163.7(9) 2_566 . . .
F3 C5 C6 F4 -1.2(15) . . . .
F3 C5 C6 C7 -179.6(9) . . . .
F3 C5 C4 F2 -1.0(15) . . . .
F3 C5 C4 C3 177.6(9) . . . .
F1 C3 C4 F2 -1.0(15) . . . .
F1 C3 C4 C5 -179.6(9) . . . .
C2 C7 C6 F4 -178.6(8) . . . .
C2 C7 C6 C5 -0.3(15) . . . .
C2 C7 C8 O3 -125.2(10) . . . .
C2 C7 C8 O4 56.4(13) . . . .
C2 C3 C4 F2 -177.0(9) . . . .
C2 C3 C4 C5 4.4(16) . . . .
C7 C2 C3 F1 -179.4(8) . . . .
C7 C2 C3 C4 -3.5(15) . . . .
C7 C2 C1 Sr1 142(2) . . . 2_566
C7 C2 C1 O2 60.0(14) . . . .
C7 C2 C1 O1 -125.0(11) . . . .
C6 C5 C4 F2 178.3(9) . . . .
C6 C5 C4 C3 -3.1(16) . . . .
C6 C7 C8 O3 57.1(13) . . . .
C6 C7 C8 O4 -121.3(11) . . . .
C3 C2 C7 C6 1.4(14) . . . .
C3 C2 C7 C8 -176.4(9) . . . .
C3 C2 C1 Sr1 -36(3) . . . 2_566
C3 C2 C1 O2 -117.4(11) . . . .
C3 C2 C1 O1 57.6(14) . . . .
C4 C5 C6 F4 179.6(9) . . . .
C4 C5 C6 C7 1.1(16) . . . .
C2S1 N1S1 C1S1 O1S1 -1.0(18) . . . .
C3S1 N1S1 C1S1 O1S1 -178.7(11) . . . .
C1 C2 C7 C6 -176.1(9) . . . .
C1 C2 C7 C8 6.2(14) . . . .
C1 C2 C3 F1 -1.9(14) . . . .
C1 C2 C3 C4 174.0(10) . . . .
C8 C7 C6 F4 -0.9(15) . . . .
C8 C7 C6 C5 177.4(9) . . . .
